data_7151087
loop_
_publ_author_name
'Cockroft, Scott L.'
'Perkins, Julie'
'Zonta, Cristiano'
'Adams, Harry'
'Spey, Sharon E.'
'Low, Caroline M. R.'
'Vinter, Jeremy G.'
'Lawson, Kevin R.'
'Urch, Christopher J.'
'Hunter, Christopher A.'

_publ_section_title
;
 Substituent effects on aromatic stacking interactions.
;
_journal_issue 7
_journal_name_full 'Organic &amp; biomolecular chemistry'
_journal_page_first 1062
_journal_page_last 1080
_journal_paper_doi 10.1039/b617576g
_journal_volume 5
_journal_year 2007
_chemical_formula_sum 'C16 H12 F5 N O'
_chemical_formula_weight 329.27
_chemical_name_systematic
;

?

;
_space_group_IT_number 7
_symmetry_cell_setting monoclinic
_symmetry_space_group_name_Hall 'P -2yc'
_symmetry_space_group_name_H-M 'P 1 c 1'
_atom_sites_solution_hydrogens geom
_atom_sites_solution_primary direct
_atom_sites_solution_secondary difmap
_audit_creation_method SHELXL-97
_cell_angle_alpha 90.00
_cell_angle_beta 95.122(2)
_cell_angle_gamma 90.00
_cell_formula_units_Z 8
_cell_length_a 11.1542(10)
_cell_length_b 8.4970(7)
_cell_length_c 31.528(3)
_cell_measurement_reflns_used 6766
_cell_measurement_temperature 150(2)
_cell_measurement_theta_max 50.744
_cell_measurement_theta_min 4.677
_cell_volume 2976.2(5)
_computing_cell_refinement 'Bruker SMART'
_computing_data_collection 'Bruker SMART'
_computing_data_reduction 'Bruker SHELXTL'
_computing_molecular_graphics 'Bruker SHELXTL'
_computing_publication_material 'Bruker SHELXTL'
_computing_structure_refinement 'SHELXL-97 (Sheldrick, 1997)'
_computing_structure_solution 'SHELXS-97 (Sheldrick, 1990)'
_diffrn_ambient_temperature 150(2)
_diffrn_detector_area_resol_mean 100
_diffrn_measured_fraction_theta_full 0.989
_diffrn_measured_fraction_theta_max 0.989
_diffrn_measurement_device_type 'Bruker SMART1000'
_diffrn_measurement_method '\w scans'
_diffrn_radiation_monochromator graphite
_diffrn_radiation_source 'fine-focus sealed tube'
_diffrn_radiation_type MoK\a
_diffrn_radiation_wavelength 0.71073
_diffrn_reflns_av_R_equivalents 0.0529
_diffrn_reflns_av_sigmaI/netI 0.0456
_diffrn_reflns_limit_h_max 14
_diffrn_reflns_limit_h_min -14
_diffrn_reflns_limit_k_max 11
_diffrn_reflns_limit_k_min -11
_diffrn_reflns_limit_l_max 40
_diffrn_reflns_limit_l_min -40
_diffrn_reflns_number 32644
_diffrn_reflns_theta_full 27.53
_diffrn_reflns_theta_max 27.53
_diffrn_reflns_theta_min 1.83
_diffrn_standards_decay_% 0
_diffrn_standards_number 0
_exptl_absorpt_coefficient_mu 0.135
_exptl_absorpt_correction_T_max 0.9582
_exptl_absorpt_correction_T_min 0.9481
_exptl_absorpt_correction_type multi-scan
_exptl_absorpt_process_details SADABS
_exptl_crystal_colour colourless
_exptl_crystal_density_diffrn 1.470
_exptl_crystal_density_method 'not measured'
_exptl_crystal_description Block
_exptl_crystal_F_000 1344
_exptl_crystal_size_max 0.40
_exptl_crystal_size_mid 0.35
_exptl_crystal_size_min 0.32
_refine_diff_density_max 0.350
_refine_diff_density_min -0.360
_refine_diff_density_rms 0.045
_refine_ls_abs_structure_details 'Flack H D (1983), Acta Cryst. A39, 876-881'
_refine_ls_abs_structure_Flack 0.2(7)
_refine_ls_extinction_method none
_refine_ls_goodness_of_fit_ref 1.023
_refine_ls_hydrogen_treatment constr
_refine_ls_matrix_type full
_refine_ls_number_parameters 841
_refine_ls_number_reflns 6781
_refine_ls_number_restraints 2
_refine_ls_restrained_S_all 1.023
_refine_ls_R_factor_all 0.0919
_refine_ls_R_factor_gt 0.0502
_refine_ls_shift/su_max 0.000
_refine_ls_shift/su_mean 0.000
_refine_ls_structure_factor_coef Fsqd
_refine_ls_weighting_details 'calc w=1/[\s^2^(Fo^2^)+(0.0689P)^2^+0.6168P] where P=(Fo^2^+2Fc^2^)/3'
_refine_ls_weighting_scheme calc
_refine_ls_wR_factor_gt 0.1172
_refine_ls_wR_factor_ref 0.1371
_reflns_number_gt 4429
_reflns_number_total 6781
_reflns_threshold_expression >2sigma(I)
_cod_data_source_file b617576g.txt
_cod_data_source_block och265m
_cod_depositor_comments
;
The following automatic conversions were performed:
'_symmetry_cell_setting' value 'Monoclinic' changed to 'monoclinic'
according to '/home/saulius/struct/CIF-dictionaries/cif_core.dic'
dictionary named 'cif_core.dic' version 2.4.1 from
2010-06-29.

'_exptl_absorpt_correction_type' value 'Multi-scan' changed
to 'multi-scan' according to
'/home/saulius/struct/CIF-dictionaries/cif_core.dic' dictionary named
'cif_core.dic' version 2.4.1 from
2010-06-29.

'_refine_ls_hydrogen_treatment' value 'CONSTR' changed to
'constr' according to '/home/saulius/struct/CIF-dictionaries/cif_core.dic'
dictionary named 'cif_core.dic' version 2.4.1 from 2010-06-29.

Automatic conversion script
Id: cif_fix_enum 1527 2010-12-29 10:47:43Z saulius 
;
_cod_original_cell_volume 2976.2(4)
_cod_original_sg_symbol_H-M Pc
_cod_database_code 7151087

loop_
_symmetry_equiv_pos_as_xyz
'x, y, z'
'x, -y, z+1/2'

loop_
_atom_site_label
_atom_site_type_symbol
_atom_site_fract_x
_atom_site_fract_y
_atom_site_fract_z
_atom_site_U_iso_or_equiv
_atom_site_adp_type
_atom_site_occupancy
_atom_site_symmetry_multiplicity
_atom_site_calc_flag
_atom_site_refinement_flags
_atom_site_disorder_assembly
_atom_site_disorder_group
O1 O 0.5339(3) 0.8235(4) 0.52077(11) 0.0482(9) Uani 1 1 d . . .
N1 N 0.3785(3) 0.6756(4) 0.49352(13) 0.0399(9) Uani 1 1 d . . .
C1 C 0.4467(3) 0.5315(5) 0.49963(14) 0.0326(9) Uani 1 1 d . . .
C2 C 0.4516(4) 0.4561(6) 0.53856(14) 0.0390(11) Uani 1 1 d . . .
C3 C 0.5164(4) 0.3160(6) 0.54356(15) 0.0422(11) Uani 1 1 d . . .
H3 H 0.5225 0.2635 0.5703 0.051 Uiso 1 1 calc R . .
C4 C 0.5718(4) 0.2531(5) 0.50993(16) 0.0389(10) Uani 1 1 d . . .
H4 H 0.6155 0.1574 0.5136 0.047 Uiso 1 1 calc R . .
C5 C 0.5640(4) 0.3284(5) 0.47130(15) 0.0381(10) Uani 1 1 d . . .
H5 H 0.6030 0.2840 0.4485 0.046 Uiso 1 1 calc R . .
C6 C 0.5005(4) 0.4680(5) 0.46466(14) 0.0334(9) Uani 1 1 d . . .
C7 C 0.4298(4) 0.8112(5) 0.50648(13) 0.0314(9) Uani 1 1 d . . .
C8 C 0.3489(4) 0.9539(5) 0.50251(15) 0.0349(10) Uani 1 1 d . . .
C9 C 0.3386(4) 1.0457(5) 0.46615(15) 0.0390(11) Uani 1 1 d . . .
C10 C 0.2692(4) 1.1781(6) 0.46308(16) 0.0447(12) Uani 1 1 d . . .
C11 C 0.2056(4) 1.2188(6) 0.4966(2) 0.0528(14) Uani 1 1 d . . .
C12 C 0.2144(5) 1.1310(6) 0.53330(19) 0.0536(14) Uani 1 1 d . . .
C13 C 0.2860(4) 0.9990(6) 0.53580(16) 0.0417(11) Uani 1 1 d . . .
C14 C 0.4882(4) 0.5475(6) 0.42185(15) 0.0462(12) Uani 1 1 d . . .
H14A H 0.5526 0.5114 0.4050 0.069 Uiso 1 1 calc R . .
H14B H 0.4940 0.6617 0.4257 0.069 Uiso 1 1 calc R . .
H14C H 0.4099 0.5210 0.4069 0.069 Uiso 1 1 calc R . .
C15 C 0.3898(5) 0.5227(7) 0.57542(17) 0.0579(14) Uani 1 1 d . . .
H15A H 0.3998 0.4499 0.5996 0.087 Uiso 1 1 calc R . .
H15B H 0.3038 0.5367 0.5668 0.087 Uiso 1 1 calc R . .
H15C H 0.4257 0.6246 0.5838 0.087 Uiso 1 1 calc R . .
C16 C 0.2546(5) 0.6643(7) 0.4733(2) 0.078(2) Uani 1 1 d . . .
H16A H 0.1977 0.6724 0.4951 0.117 Uiso 1 1 calc R . .
H16B H 0.2438 0.5630 0.4586 0.117 Uiso 1 1 calc R . .
H16C H 0.2400 0.7500 0.4527 0.117 Uiso 1 1 calc R . .
F1 F 0.3984(3) 1.0052(3) 0.43285(9) 0.0516(7) Uani 1 1 d . . .
F2 F 0.2594(3) 1.2680(3) 0.42780(10) 0.0604(8) Uani 1 1 d . . .
F3 F 0.1345(3) 1.3479(4) 0.49439(14) 0.0842(12) Uani 1 1 d . . .
F4 F 0.1521(3) 1.1726(4) 0.56602(13) 0.0857(12) Uani 1 1 d . . .
F5 F 0.2941(3) 0.9138(3) 0.57171(10) 0.0580(8) Uani 1 1 d . . .
O1A O 1.0294(3) 0.8275(5) 0.52126(10) 0.0503(9) Uani 1 1 d . . .
N1A N 0.8800(3) 0.7807(4) 0.46958(11) 0.0342(8) Uani 1 1 d . . .
C1A C 0.9446(4) 0.8550(5) 0.43774(13) 0.0306(9) Uani 1 1 d . . .
C2A C 1.0002(4) 0.7620(5) 0.40835(13) 0.0331(9) Uani 1 1 d . . .
C3A C 1.0637(4) 0.8389(6) 0.37833(14) 0.0385(10) Uani 1 1 d . . .
H3A H 1.1044 0.7786 0.3587 0.046 Uiso 1 1 calc R . .
C4A C 1.0685(4) 1.0014(6) 0.37663(14) 0.0391(11) Uani 1 1 d . . .
H4A H 1.1113 1.0516 0.3557 0.047 Uiso 1 1 calc R . .
C5A C 1.0117(4) 1.0900(6) 0.40513(14) 0.0382(10) Uani 1 1 d . . .
H5A H 1.0156 1.2016 0.4037 0.046 Uiso 1 1 calc R . .
C6A C 0.9484(4) 1.0200(5) 0.43614(14) 0.0360(10) Uani 1 1 d . . .
C7A C 0.9297(4) 0.7760(5) 0.50969(13) 0.0337(10) Uani 1 1 d . . .
C8A C 0.8530(4) 0.7021(5) 0.54157(13) 0.0315(9) Uani 1 1 d . . .
C9A C 0.7811(4) 0.7931(6) 0.56506(14) 0.0376(10) Uani 1 1 d . . .
C10A C 0.7131(4) 0.7285(7) 0.59454(14) 0.0480(13) Uani 1 1 d . . .
C11A C 0.7189(5) 0.5723(8) 0.60255(15) 0.0521(13) Uani 1 1 d . . .
C12A C 0.7906(5) 0.4781(6) 0.58066(16) 0.0506(13) Uani 1 1 d . . .
C13A C 0.8574(4) 0.5427(6) 0.54994(15) 0.0410(11) Uani 1 1 d . . .
C14A C 0.8847(5) 1.1175(6) 0.46696(17) 0.0512(13) Uani 1 1 d . . .
H14D H 0.9293 1.1129 0.4952 0.077 Uiso 1 1 calc R . .
H14E H 0.8032 1.0763 0.4687 0.077 Uiso 1 1 calc R . .
H14F H 0.8800 1.2269 0.4571 0.077 Uiso 1 1 calc R . .
C15A C 0.9932(5) 0.5863(6) 0.40953(16) 0.0450(11) Uani 1 1 d . . .
H15D H 0.9189 0.5514 0.3933 0.067 Uiso 1 1 calc R . .
H15E H 0.9932 0.5510 0.4391 0.067 Uiso 1 1 calc R . .
H15F H 1.0627 0.5414 0.3969 0.067 Uiso 1 1 calc R . .
C16A C 0.7599(4) 0.7184(7) 0.45659(16) 0.0536(14) Uani 1 1 d . . .
H16D H 0.7585 0.6051 0.4623 0.080 Uiso 1 1 calc R . .
H16E H 0.7405 0.7370 0.4261 0.080 Uiso 1 1 calc R . .
H16F H 0.7005 0.7715 0.4727 0.080 Uiso 1 1 calc R . .
F1A F 0.7747(2) 0.9491(3) 0.55784(9) 0.0519(7) Uani 1 1 d . . .
F2A F 0.6393(3) 0.8191(5) 0.61560(9) 0.0713(10) Uani 1 1 d . . .
F3A F 0.6562(3) 0.5075(5) 0.63240(9) 0.0793(11) Uani 1 1 d . . .
F4A F 0.7999(3) 0.3226(4) 0.58899(12) 0.0762(10) Uani 1 1 d . . .
F5A F 0.9271(3) 0.4499(3) 0.52806(11) 0.0613(8) Uani 1 1 d . . .
O1B O 1.0352(3) 0.8159(4) 0.77202(10) 0.0490(9) Uani 1 1 d . . .
N1B N 0.8752(3) 0.8238(5) 0.72363(11) 0.0361(9) Uani 1 1 d . . .
C1B C 0.9442(4) 0.7696(6) 0.68988(13) 0.0366(10) Uani 1 1 d . . .
C2B C 0.9891(4) 0.8812(7) 0.66263(14) 0.0460(12) Uani 1 1 d . . .
C3B C 1.0546(5) 0.8239(10) 0.63040(15) 0.0657(19) Uani 1 1 d . . .
H3B H 1.0875 0.8960 0.6116 0.079 Uiso 1 1 calc R . .
C4B C 1.0727(5) 0.6646(11) 0.62520(19) 0.079(2) Uani 1 1 d . . .
H4B H 1.1164 0.6279 0.6026 0.095 Uiso 1 1 calc R . .
C5B C 1.0271(5) 0.5585(9) 0.6530(2) 0.072(2) Uani 1 1 d . . .
H5B H 1.0417 0.4492 0.6497 0.086 Uiso 1 1 calc R . .
C6B C 0.9605(4) 0.6088(7) 0.68549(16) 0.0484(13) Uani 1 1 d . . .
C7B C 0.9286(4) 0.8400(5) 0.76235(13) 0.0339(10) Uani 1 1 d . . .
C8B C 0.8488(4) 0.8902(6) 0.79645(13) 0.0400(11) Uani 1 1 d . . .
C9B C 0.7940(5) 0.7807(8) 0.82014(16) 0.0575(15) Uani 1 1 d . . .
C10B C 0.7234(6) 0.8221(12) 0.85177(18) 0.089(3) Uani 1 1 d . . .
C11B C 0.7068(5) 0.9795(12) 0.85969(18) 0.082(2) Uani 1 1 d . . .
C12B C 0.7602(5) 1.0906(10) 0.83785(17) 0.0671(19) Uani 1 1 d . . .
C13B C 0.8301(4) 1.0471(7) 0.80581(15) 0.0490(13) Uani 1 1 d . . .
C14B C 0.9685(6) 1.0525(7) 0.66773(19) 0.0649(16) Uani 1 1 d . . .
H14G H 1.0287 1.1115 0.6534 0.097 Uiso 1 1 calc R . .
H14H H 0.9754 1.0791 0.6981 0.097 Uiso 1 1 calc R . .
H14I H 0.8878 1.0798 0.6550 0.097 Uiso 1 1 calc R . .
C15B C 0.9082(6) 0.4950(7) 0.7154(2) 0.0711(17) Uani 1 1 d . . .
H15G H 0.9208 0.3870 0.7058 0.107 Uiso 1 1 calc R . .
H15H H 0.8217 0.5148 0.7158 0.107 Uiso 1 1 calc R . .
H15I H 0.9479 0.5089 0.7442 0.107 Uiso 1 1 calc R . .
C16B C 0.7464(4) 0.8528(8) 0.71205(16) 0.0586(16) Uani 1 1 d . . .
H16G H 0.7105 0.9002 0.7363 0.088 Uiso 1 1 calc R . .
H16H H 0.7059 0.7529 0.7045 0.088 Uiso 1 1 calc R . .
H16I H 0.7369 0.9245 0.6876 0.088 Uiso 1 1 calc R . .
F1B F 0.8080(4) 0.6273(5) 0.81152(10) 0.0847(13) Uani 1 1 d . . .
F2B F 0.6695(5) 0.7113(8) 0.87322(12) 0.151(3) Uani 1 1 d . . .
F3B F 0.6373(3) 1.0188(8) 0.89082(12) 0.135(2) Uani 1 1 d . . .
F4B F 0.7460(4) 1.2429(6) 0.84683(11) 0.0999(16) Uani 1 1 d . . .
F5B F 0.8824(3) 1.1579(4) 0.78369(9) 0.0666(9) Uani 1 1 d . . .
O1C O 0.5303(3) 0.8219(4) 0.77762(11) 0.0429(8) Uani 1 1 d . . .
N1C N 0.4291(4) 0.8313(5) 0.75876(13) 0.0484(10) Uani 1 1 d . . .
C1C C 0.4483(4) 1.1078(5) 0.74689(14) 0.0328(9) Uani 1 1 d . . .
C2C C 0.5068(4) 1.1671(5) 0.71284(14) 0.0377(10) Uani 1 1 d . . .
C3C C 0.5705(4) 1.3077(6) 0.71959(18) 0.0491(13) Uani 1 1 d . . .
H3C H 0.6106 1.3520 0.6971 0.059 Uiso 1 1 calc R . .
C4C C 0.5760(4) 1.3828(6) 0.7581(2) 0.0550(14) Uani 1 1 d . . .
H4C H 0.6214 1.4770 0.7622 0.066 Uiso 1 1 calc R . .
C5C C 0.5167(4) 1.3236(6) 0.79115(18) 0.0500(13) Uani 1 1 d . . .
H5C H 0.5201 1.3781 0.8175 0.060 Uiso 1 1 calc R . .
C6C C 0.4519(4) 1.1846(5) 0.78585(15) 0.0405(11) Uani 1 1 d . . .
C7C C 0.3810(3) 0.9635(4) 0.74113(11) 0.0175(7) Uani 1 1 d . . .
C8C C 0.3488(4) 0.6879(5) 0.75527(14) 0.0324(9) Uani 1 1 d . . .
C9C C 0.2861(4) 0.6433(6) 0.78886(16) 0.0440(11) Uani 1 1 d . . .
C10C C 0.2156(5) 0.5101(7) 0.7870(2) 0.0609(16) Uani 1 1 d . . .
C11C C 0.2097(5) 0.4180(6) 0.7513(2) 0.0574(15) Uani 1 1 d . . .
C12C C 0.2719(4) 0.4583(6) 0.71762(17) 0.0477(13) Uani 1 1 d . . .
C13C C 0.3397(4) 0.5927(5) 0.71968(15) 0.0401(11) Uani 1 1 d . . .
C14C C 0.3865(5) 1.1210(7) 0.82185(16) 0.0539(13) Uani 1 1 d . . .
H14J H 0.3866 1.2001 0.8445 0.081 Uiso 1 1 calc R . .
H14K H 0.4269 1.0254 0.8331 0.081 Uiso 1 1 calc R . .
H14L H 0.3033 1.0960 0.8114 0.081 Uiso 1 1 calc R . .
C15C C 0.4982(4) 1.0848(6) 0.67041(15) 0.0496(13) Uani 1 1 d . . .
H15J H 0.4991 0.9706 0.6749 0.074 Uiso 1 1 calc R . .
H15K H 0.5668 1.1151 0.6548 0.074 Uiso 1 1 calc R . .
H15L H 0.4231 1.1151 0.6539 0.074 Uiso 1 1 calc R . .
C16C C 0.2626(4) 0.9690(6) 0.71737(17) 0.0496(13) Uani 1 1 d . . .
H16J H 0.2582 0.8889 0.6949 0.074 Uiso 1 1 calc R . .
H16K H 0.2498 1.0733 0.7045 0.074 Uiso 1 1 calc R . .
H16L H 0.2004 0.9485 0.7367 0.074 Uiso 1 1 calc R . .
F1C F 0.2917(3) 0.7326(4) 0.82387(9) 0.0593(8) Uani 1 1 d . . .
F2C F 0.1533(4) 0.4704(4) 0.81949(15) 0.0939(13) Uani 1 1 d . . .
F3C F 0.1429(3) 0.2871(4) 0.74970(15) 0.0890(13) Uani 1 1 d . . .
F4C F 0.2657(3) 0.3670(4) 0.68223(12) 0.0701(10) Uani 1 1 d . . .
F5C F 0.3992(3) 0.6313(3) 0.68595(9) 0.0533(7) Uani 1 1 d . . .

loop_
_atom_site_aniso_label
_atom_site_aniso_U_11
_atom_site_aniso_U_22
_atom_site_aniso_U_33
_atom_site_aniso_U_23
_atom_site_aniso_U_13
_atom_site_aniso_U_12
O1 0.0259(17) 0.0426(19) 0.074(2) -0.0042(16) -0.0084(16) -0.0007(13)
N1 0.0249(19) 0.031(2) 0.063(3) -0.0048(18) -0.0028(17) 0.0025(15)
C1 0.0198(19) 0.028(2) 0.049(3) -0.0018(19) -0.0015(17) 0.0012(16)
C2 0.030(2) 0.043(3) 0.045(3) -0.003(2) 0.006(2) 0.0007(19)
C3 0.038(3) 0.046(3) 0.042(3) 0.005(2) 0.001(2) -0.004(2)
C4 0.030(2) 0.029(2) 0.057(3) 0.004(2) 0.004(2) 0.0043(18)
C5 0.033(2) 0.040(3) 0.042(2) -0.004(2) 0.0046(19) 0.0035(19)
C6 0.029(2) 0.030(2) 0.040(2) -0.0016(18) -0.0017(18) -0.0015(17)
C7 0.026(2) 0.031(2) 0.037(2) -0.0006(18) 0.0037(18) -0.0021(17)
C8 0.023(2) 0.030(2) 0.051(3) -0.005(2) 0.0013(19) -0.0066(17)
C9 0.028(2) 0.038(3) 0.050(3) 0.000(2) -0.002(2) -0.0063(19)
C10 0.033(2) 0.037(3) 0.063(3) 0.009(2) -0.005(2) -0.008(2)
C11 0.028(2) 0.026(3) 0.104(5) 0.007(3) 0.008(3) 0.0022(19)
C12 0.043(3) 0.042(3) 0.080(4) -0.004(3) 0.026(3) 0.004(2)
C13 0.039(3) 0.034(3) 0.053(3) 0.002(2) 0.013(2) -0.001(2)
C14 0.040(3) 0.049(3) 0.049(3) 0.009(2) -0.001(2) 0.000(2)
C15 0.051(3) 0.068(4) 0.057(3) -0.006(3) 0.022(3) 0.010(3)
C16 0.035(3) 0.048(3) 0.146(6) -0.018(4) -0.027(3) 0.005(2)
F1 0.0579(18) 0.0505(17) 0.0469(16) 0.0019(13) 0.0074(14) -0.0011(13)
F2 0.0528(18) 0.0444(17) 0.081(2) 0.0200(16) -0.0105(16) -0.0044(14)
F3 0.058(2) 0.0426(19) 0.157(4) 0.020(2) 0.032(2) 0.0225(15)
F4 0.087(3) 0.058(2) 0.122(3) 0.002(2) 0.065(2) 0.0192(18)
F5 0.0641(19) 0.0506(17) 0.0637(19) 0.0033(15) 0.0303(15) 0.0052(15)
O1A 0.0294(17) 0.083(3) 0.0378(18) 0.0038(16) -0.0030(14) -0.0156(16)
N1A 0.0276(18) 0.046(2) 0.0288(18) -0.0006(16) 0.0008(14) -0.0063(16)
C1A 0.024(2) 0.039(2) 0.028(2) -0.0001(18) 0.0008(16) -0.0009(18)
C2A 0.031(2) 0.038(2) 0.030(2) -0.0007(19) 0.0017(17) -0.0017(19)
C3A 0.034(2) 0.049(3) 0.032(2) -0.001(2) 0.0055(19) -0.002(2)
C4A 0.029(2) 0.055(3) 0.033(2) 0.008(2) 0.0038(19) -0.009(2)
C5A 0.031(2) 0.040(3) 0.042(3) 0.007(2) -0.0035(19) -0.004(2)
C6A 0.024(2) 0.045(3) 0.039(2) 0.001(2) -0.0011(18) 0.0010(19)
C7A 0.029(2) 0.038(2) 0.034(2) -0.0050(18) 0.0024(18) 0.0013(18)
C8A 0.024(2) 0.044(3) 0.026(2) 0.0032(18) -0.0020(16) -0.0016(18)
C9A 0.032(2) 0.051(3) 0.028(2) -0.003(2) -0.0038(18) -0.001(2)
C10A 0.039(3) 0.077(4) 0.028(2) -0.012(2) 0.004(2) -0.005(3)
C11A 0.046(3) 0.081(4) 0.030(2) 0.015(3) 0.003(2) -0.010(3)
C12A 0.050(3) 0.050(3) 0.049(3) 0.021(2) -0.009(2) -0.008(2)
C13A 0.030(2) 0.046(3) 0.046(3) 0.000(2) 0.001(2) 0.004(2)
C14A 0.049(3) 0.043(3) 0.062(3) -0.011(2) 0.010(3) 0.006(2)
C15A 0.048(3) 0.042(3) 0.045(3) -0.005(2) 0.004(2) -0.001(2)
C16A 0.035(3) 0.081(4) 0.043(3) 0.005(3) -0.003(2) -0.023(3)
F1A 0.0484(16) 0.0503(18) 0.0575(17) -0.0132(14) 0.0071(13) 0.0031(13)
F2A 0.0588(19) 0.118(3) 0.0398(16) -0.0242(18) 0.0175(14) 0.0037(19)
F3A 0.066(2) 0.130(3) 0.0426(17) 0.0338(19) 0.0083(16) -0.024(2)
F4A 0.070(2) 0.064(2) 0.091(3) 0.0360(19) -0.0079(19) -0.0084(17)
F5A 0.0562(19) 0.0486(18) 0.080(2) -0.0030(16) 0.0135(16) 0.0137(14)
O1B 0.0274(17) 0.081(3) 0.0378(17) -0.0079(17) -0.0007(13) 0.0029(16)
N1B 0.0251(18) 0.056(2) 0.0274(18) -0.0043(16) 0.0042(14) 0.0033(16)
C1B 0.023(2) 0.057(3) 0.029(2) -0.005(2) 0.0020(17) -0.0004(19)
C2B 0.031(2) 0.082(4) 0.025(2) 0.002(2) -0.0015(19) -0.006(2)
C3B 0.037(3) 0.137(6) 0.024(2) -0.005(3) 0.005(2) -0.017(3)
C4B 0.038(3) 0.154(8) 0.044(3) -0.032(4) 0.003(3) 0.018(4)
C5B 0.041(3) 0.103(5) 0.066(4) -0.040(4) -0.018(3) 0.031(3)
C6B 0.036(3) 0.061(3) 0.046(3) -0.014(2) -0.007(2) 0.014(2)
C7B 0.027(2) 0.045(3) 0.030(2) 0.0010(19) 0.0026(17) -0.0028(19)
C8B 0.024(2) 0.071(3) 0.024(2) -0.006(2) 0.0003(17) -0.004(2)
C9B 0.050(3) 0.090(5) 0.033(3) -0.010(3) 0.007(2) -0.033(3)
C10B 0.055(4) 0.178(9) 0.036(3) -0.020(4) 0.015(3) -0.065(5)
C11B 0.032(3) 0.178(8) 0.036(3) -0.041(4) 0.003(2) -0.010(4)
C12B 0.041(3) 0.124(6) 0.034(3) -0.027(3) -0.008(2) 0.025(3)
C13B 0.035(3) 0.079(4) 0.031(3) -0.004(3) -0.002(2) 0.015(3)
C14B 0.062(4) 0.070(4) 0.061(4) 0.014(3) -0.006(3) -0.014(3)
C15B 0.062(4) 0.049(3) 0.100(5) 0.002(3) -0.010(3) -0.003(3)
C16B 0.030(2) 0.106(5) 0.040(3) -0.013(3) 0.001(2) 0.007(3)
F1B 0.114(3) 0.093(3) 0.0492(19) -0.0031(18) 0.0161(19) -0.062(2)
F2B 0.143(4) 0.257(7) 0.063(2) -0.039(3) 0.057(3) -0.142(5)
F3B 0.050(2) 0.294(7) 0.066(2) -0.080(3) 0.0265(19) -0.016(3)
F4B 0.097(3) 0.141(4) 0.055(2) -0.040(2) -0.0259(19) 0.079(3)
F5B 0.094(3) 0.059(2) 0.0465(18) 0.0036(15) 0.0059(17) 0.0236(18)
O1C 0.0242(16) 0.0428(19) 0.060(2) 0.0069(16) -0.0043(14) 0.0019(13)
N1C 0.045(3) 0.054(3) 0.047(2) 0.001(2) 0.011(2) 0.002(2)
C1C 0.028(2) 0.029(2) 0.041(2) 0.0049(19) 0.0006(18) 0.0039(17)
C2C 0.029(2) 0.038(3) 0.046(3) 0.009(2) 0.0045(19) 0.0044(19)
C3C 0.032(3) 0.045(3) 0.070(4) 0.025(3) 0.006(2) -0.002(2)
C4C 0.034(3) 0.041(3) 0.088(4) 0.002(3) -0.012(3) -0.004(2)
C5C 0.043(3) 0.046(3) 0.058(3) -0.007(2) -0.013(2) 0.003(2)
C6C 0.037(2) 0.039(3) 0.044(3) 0.000(2) -0.003(2) 0.005(2)
C7C 0.0140(16) 0.0149(18) 0.0235(18) 0.0041(14) 0.0001(13) 0.0006(13)
C8C 0.025(2) 0.027(2) 0.045(2) 0.0082(19) 0.0042(18) 0.0037(16)
C9C 0.044(3) 0.034(3) 0.057(3) 0.003(2) 0.017(2) 0.005(2)
C10C 0.041(3) 0.043(3) 0.104(5) 0.024(3) 0.034(3) 0.002(2)
C11C 0.036(3) 0.031(3) 0.104(5) -0.002(3) 0.003(3) -0.003(2)
C12C 0.042(3) 0.030(3) 0.069(3) -0.003(2) -0.009(3) 0.004(2)
C13C 0.035(2) 0.033(3) 0.052(3) 0.006(2) 0.002(2) 0.008(2)
C14C 0.066(4) 0.055(3) 0.041(3) -0.007(2) 0.009(3) 0.004(3)
C15C 0.046(3) 0.055(3) 0.049(3) 0.015(2) 0.010(2) 0.010(2)
C16C 0.031(2) 0.046(3) 0.069(3) 0.009(2) -0.012(2) 0.000(2)
F1C 0.072(2) 0.0557(18) 0.0547(18) 0.0070(15) 0.0304(16) 0.0007(15)
F2C 0.097(3) 0.062(2) 0.134(3) 0.026(2) 0.072(3) -0.010(2)
F3C 0.058(2) 0.0356(18) 0.173(4) 0.003(2) 0.011(2) -0.0127(15)
F4C 0.067(2) 0.0430(18) 0.094(2) -0.0168(17) -0.0257(18) 0.0071(15)
F5C 0.068(2) 0.0463(17) 0.0457(16) 0.0005(13) 0.0073(14) 0.0091(14)

loop_
_atom_type_symbol
_atom_type_description
_atom_type_scat_dispersion_real
_atom_type_scat_dispersion_imag
_atom_type_scat_source
C C 0.0033 0.0016 'International Tables Vol C Tables 4.2.6.8 and 6.1.1.4'
H H 0.0000 0.0000 'International Tables Vol C Tables 4.2.6.8 and 6.1.1.4'
N N 0.0061 0.0033 'International Tables Vol C Tables 4.2.6.8 and 6.1.1.4'
O O 0.0106 0.0060 'International Tables Vol C Tables 4.2.6.8 and 6.1.1.4'
F F 0.0171 0.0103 'International Tables Vol C Tables 4.2.6.8 and 6.1.1.4'

loop_
_geom_angle_atom_site_label_1
_geom_angle_atom_site_label_2
_geom_angle_atom_site_label_3
_geom_angle
_geom_angle_site_symmetry_1
_geom_angle_site_symmetry_3
_geom_angle_publ_flag
C7 N1 C1 119.0(3) . . ?
C7 N1 C16 123.3(4) . . ?
C1 N1 C16 117.7(4) . . ?
C6 C1 C2 122.2(4) . . ?
C6 C1 N1 118.4(4) . . ?
C2 C1 N1 119.3(4) . . ?
C3 C2 C1 118.4(4) . . ?
C3 C2 C15 120.0(4) . . ?
C1 C2 C15 121.6(4) . . ?
C4 C3 C2 120.4(4) . . ?
C5 C4 C3 120.2(4) . . ?
C4 C5 C6 121.6(4) . . ?
C5 C6 C1 117.2(4) . . ?
C5 C6 C14 121.6(4) . . ?
C1 C6 C14 121.3(4) . . ?
O1 C7 N1 124.0(4) . . ?
O1 C7 C8 120.5(4) . . ?
N1 C7 C8 115.5(3) . . ?
C13 C8 C9 117.9(4) . . ?
C13 C8 C7 120.3(4) . . ?
C9 C8 C7 121.8(4) . . ?
F1 C9 C10 118.4(4) . . ?
F1 C9 C8 119.6(4) . . ?
C10 C9 C8 121.9(5) . . ?
F2 C10 C9 122.1(5) . . ?
F2 C10 C11 119.0(5) . . ?
C9 C10 C11 118.9(5) . . ?
F3 C11 C10 120.5(5) . . ?
F3 C11 C12 118.9(5) . . ?
C10 C11 C12 120.7(4) . . ?
F4 C12 C13 120.6(5) . . ?
F4 C12 C11 120.1(5) . . ?
C13 C12 C11 119.3(5) . . ?
F5 C13 C12 119.0(4) . . ?
F5 C13 C8 119.8(4) . . ?
C12 C13 C8 121.3(5) . . ?
C7A N1A C1A 118.9(3) . . ?
C7A N1A C16A 123.1(4) . . ?
C1A N1A C16A 117.9(3) . . ?
C2A C1A C6A 121.5(4) . . ?
C2A C1A N1A 119.6(4) . . ?
C6A C1A N1A 118.9(4) . . ?
C3A C2A C1A 117.7(4) . . ?
C3A C2A C15A 121.1(4) . . ?
C1A C2A C15A 121.2(4) . . ?
C4A C3A C2A 121.2(4) . . ?
C3A C4A C5A 120.1(4) . . ?
C6A C5A C4A 121.3(4) . . ?
C5A C6A C1A 118.1(4) . . ?
C5A C6A C14A 121.2(4) . . ?
C1A C6A C14A 120.7(4) . . ?
O1A C7A N1A 124.2(4) . . ?
O1A C7A C8A 120.3(4) . . ?
N1A C7A C8A 115.5(3) . . ?
C13A C8A C9A 117.4(4) . . ?
C13A C8A C7A 121.5(4) . . ?
C9A C8A C7A 121.0(4) . . ?
F1A C9A C10A 119.1(4) . . ?
F1A C9A C8A 119.1(4) . . ?
C10A C9A C8A 121.7(5) . . ?
F2A C10A C11A 119.4(5) . . ?
F2A C10A C9A 120.5(5) . . ?
C11A C10A C9A 120.1(5) . . ?
F3A C11A C12A 118.8(5) . . ?
F3A C11A C10A 121.0(5) . . ?
C12A C11A C10A 120.2(5) . . ?
F4A C12A C11A 121.0(5) . . ?
F4A C12A C13A 119.1(5) . . ?
C11A C12A C13A 119.9(5) . . ?
F5A C13A C8A 119.4(4) . . ?
F5A C13A C12A 120.0(5) . . ?
C8A C13A C12A 120.7(4) . . ?
C7B N1B C1B 119.3(3) . . ?
C7B N1B C16B 124.3(3) . . ?
C1B N1B C16B 116.4(3) . . ?
C6B C1B C2B 123.3(4) . . ?
C6B C1B N1B 118.1(4) . . ?
C2B C1B N1B 118.6(4) . . ?
C3B C2B C1B 116.8(6) . . ?
C3B C2B C14B 121.2(5) . . ?
C1B C2B C14B 122.0(4) . . ?
C4B C3B C2B 121.5(6) . . ?
C3B C4B C5B 119.8(5) . . ?
C4B C5B C6B 121.2(6) . . ?
C5B C6B C1B 117.5(6) . . ?
C5B C6B C15B 121.9(6) . . ?
C1B C6B C15B 120.6(5) . . ?
O1B C7B N1B 124.4(4) . . ?
O1B C7B C8B 119.4(4) . . ?
N1B C7B C8B 116.2(4) . . ?
C9B C8B C13B 117.0(5) . . ?
C9B C8B C7B 120.9(5) . . ?
C13B C8B C7B 122.1(4) . . ?
F1B C9B C10B 118.7(6) . . ?
F1B C9B C8B 118.9(5) . . ?
C10B C9B C8B 122.4(7) . . ?
F2B C10B C9B 120.2(8) . . ?
F2B C10B C11B 121.3(7) . . ?
C9B C10B C11B 118.4(6) . . ?
F3B C11B C12B 120.8(8) . . ?
F3B C11B C10B 118.0(8) . . ?
C12B C11B C10B 121.2(5) . . ?
F4B C12B C11B 120.4(6) . . ?
F4B C12B C13B 120.0(7) . . ?
C11B C12B C13B 119.6(7) . . ?
F5B C13B C12B 119.6(6) . . ?
F5B C13B C8B 119.1(4) . . ?
C12B C13B C8B 121.3(6) . . ?
O1C N1C C7C 124.7(4) . . ?
O1C N1C C8C 119.7(4) . . ?
C7C N1C C8C 115.6(4) . . ?
C6C C1C C2C 122.0(4) . . ?
C6C C1C C7C 119.1(4) . . ?
C2C C1C C7C 118.9(4) . . ?
C1C C2C C3C 117.2(4) . . ?
C1C C2C C15C 121.2(4) . . ?
C3C C2C C15C 121.6(4) . . ?
C4C C3C C2C 121.0(5) . . ?
C3C C4C C5C 121.0(5) . . ?
C4C C5C C6C 120.0(5) . . ?
C5C C6C C1C 118.8(5) . . ?
C5C C6C C14C 119.9(5) . . ?
C1C C6C C14C 121.4(4) . . ?
N1C C7C C1C 118.4(3) . . ?
N1C C7C C16C 123.3(4) . . ?
C1C C7C C16C 118.3(3) . . ?
C9C C8C C13C 117.4(4) . . ?
C9C C8C N1C 120.4(4) . . ?
C13C C8C N1C 122.1(4) . . ?
F1C C9C C8C 119.4(4) . . ?
F1C C9C C10C 119.1(5) . . ?
C8C C9C C10C 121.5(5) . . ?
F2C C10C C11C 119.9(5) . . ?
F2C C10C C9C 120.7(6) . . ?
C11C C10C C9C 119.5(5) . . ?
F3C C11C C10C 119.6(6) . . ?
F3C C11C C12C 120.0(6) . . ?
C10C C11C C12C 120.4(5) . . ?
F4C C12C C11C 120.3(5) . . ?
F4C C12C C13C 120.3(5) . . ?
C11C C12C C13C 119.4(5) . . ?
F5C C13C C8C 119.7(4) . . ?
F5C C13C C12C 118.4(5) . . ?
C8C C13C C12C 121.9(5) . . ?

loop_
_geom_bond_atom_site_label_1
_geom_bond_atom_site_label_2
_geom_bond_distance
_geom_bond_site_symmetry_2
_geom_bond_publ_flag
O1 C7 1.212(5) . ?
N1 C7 1.334(5) . ?
N1 C1 1.445(5) . ?
N1 C16 1.472(6) . ?
C1 C6 1.409(6) . ?
C1 C2 1.381(6) . ?
C2 C3 1.395(7) . ?
C2 C15 1.513(6) . ?
C3 C4 1.381(7) . ?
C4 C5 1.372(6) . ?
C5 C6 1.388(6) . ?
C6 C14 1.504(6) . ?
C7 C8 1.510(6) . ?
C8 C13 1.368(6) . ?
C8 C9 1.383(6) . ?
C9 F1 1.338(5) . ?
C9 C10 1.364(7) . ?
C10 F2 1.346(6) . ?
C10 C11 1.369(8) . ?
C11 F3 1.352(5) . ?
C11 C12 1.372(8) . ?
C12 F4 1.342(6) . ?
C12 C13 1.375(7) . ?
C13 F5 1.340(6) . ?
O1A C7A 1.220(5) . ?
N1A C7A 1.335(5) . ?
N1A C1A 1.434(5) . ?
N1A C16A 1.464(5) . ?
C1A C2A 1.404(6) . ?
C1A C6A 1.403(6) . ?
C2A C3A 1.394(6) . ?
C2A C15A 1.495(7) . ?
C3A C4A 1.383(7) . ?
C4A C5A 1.371(7) . ?
C5A C6A 1.390(6) . ?
C6A C14A 1.503(6) . ?
C7A C8A 1.513(6) . ?
C8A C13A 1.380(7) . ?
C8A C9A 1.377(6) . ?
C9A F1A 1.346(5) . ?
C9A C10A 1.366(7) . ?
C10A F2A 1.345(6) . ?
C10A C11A 1.351(8) . ?
C11A F3A 1.340(6) . ?
C11A C12A 1.362(8) . ?
C12A F4A 1.349(6) . ?
C12A C13A 1.386(7) . ?
C13A F5A 1.340(5) . ?
O1B C7B 1.218(5) . ?
N1B C7B 1.317(5) . ?
N1B C1B 1.444(5) . ?
N1B C16B 1.471(6) . ?
C1B C6B 1.387(7) . ?
C1B C2B 1.401(7) . ?
C2B C3B 1.391(7) . ?
C2B C14B 1.484(8) . ?
C3B C4B 1.380(10) . ?
C4B C5B 1.386(10) . ?
C5B C6B 1.385(8) . ?
C6B C15B 1.505(8) . ?
C7B C8B 1.517(6) . ?
C8B C9B 1.370(7) . ?
C8B C13B 1.385(8) . ?
C9B F1B 1.344(8) . ?
C9B C10B 1.371(9) . ?
C10B F2B 1.333(8) . ?
C10B C11B 1.377(12) . ?
C11B F3B 1.346(6) . ?
C11B C12B 1.339(11) . ?
C12B F4B 1.337(9) . ?
C12B C13B 1.381(7) . ?
C13B F5B 1.336(6) . ?
O1C N1C 1.230(5) . ?
N1C C7C 1.344(5) . ?
N1C C8C 1.510(6) . ?
C1C C6C 1.388(6) . ?
C1C C2C 1.399(6) . ?
C1C C7C 1.440(6) . ?
C2C C3C 1.397(7) . ?
C2C C15C 1.505(7) . ?
C3C C4C 1.369(8) . ?
C4C C5C 1.377(8) . ?
C5C C6C 1.387(7) . ?
C6C C14C 1.504(7) . ?
C7C C16C 1.460(5) . ?
C8C C9C 1.373(6) . ?
C8C C13C 1.380(7) . ?
C9C F1C 1.336(6) . ?
C9C C10C 1.377(7) . ?
C10C F2C 1.332(6) . ?
C10C C11C 1.367(9) . ?
C11C F3C 1.337(6) . ?
C11C C12C 1.364(8) . ?
C12C F4C 1.356(6) . ?
C12C C13C 1.367(7) . ?
C13C F5C 1.344(5) . ?
